data_2203508
loop_
_publ_author_name
'     Jens Andersch'
'     Mikael Bols '
'     Alan Hazell  '

_publ_section_title
;
 Benzyl 4-<i>C</i>-nitrosomethyl-\b-<small>D</small>-arabinopyranoside
;
_journal_issue 4
_journal_name_full 'Acta Crystallographica Section E'
_journal_page_first o660
_journal_page_last o661
_journal_paper_doi 10.1107/S1600536804006488
_journal_volume 60
_journal_year 2004
_chemical_formula_iupac 'C13 H17 N O7'
_chemical_formula_moiety 'C13 H17 N O7'
_chemical_formula_sum 'C13 H17 N O7'
_chemical_formula_weight 299.28
_chemical_name_common
;
Benzyl 4-C-nitrosomethyl \b-D-arabinopyranoside
;
_chemical_name_systematic
;
(2R,3S,4S,5R)-2-(Benzyloxy)-5-(nitromethyl)tetrahydro-2H-pyran-3,4,5-triol
;
_space_group_IT_number 4
_symmetry_cell_setting monoclinic
_symmetry_space_group_name_Hall 'P 2yb'
_symmetry_space_group_name_H-M 'P 1 21 1'
_atom_type_scat_source IntTabIV
_cell_angle_alpha 90.0
_cell_angle_beta 117.792(5)
_cell_angle_gamma 90.0
_cell_formula_units_Z 2
_cell_length_a 11.497(3)
_cell_length_b 5.5380(10)
_cell_length_c 11.603(3)
_cell_measurement_reflns_used 2950
_cell_measurement_temperature 120
_cell_measurement_theta_max 30.0
_cell_measurement_theta_min 2.1
_cell_volume 653.5(3)
_computing_cell_refinement 'SAINT (Siemens, 1995)'
_computing_data_collection 'SMART (Siemens, 1995)'
_computing_data_reduction SAINT
_computing_molecular_graphics
;
ORTEPIII (Burnett & Johnson, 1996) and KRYSTAL
;
_computing_publication_material KRYSTAL
_computing_structure_refinement 'modified ORFLS (Busing, 1962) and KRYSTAL'
_computing_structure_solution
;
SIR97 (Altomare et al., 1997 ) and KRYSTAL (Hazell, 1995)
;
_diffrn_ambient_temperature 120
_diffrn_measured_fraction_theta_full 0.984
_diffrn_measured_fraction_theta_max 0.984
_diffrn_measurement_device 'Siemens SMART CCD diffractometer'
_diffrn_measurement_method
;
\w rotation scans with narrow
frames
;
_diffrn_radiation_monochromator graphite
_diffrn_radiation_source 'x-ray tube'
_diffrn_radiation_type 'Mo K\a'
_diffrn_radiation_wavelength 0.71073
_diffrn_reflns_av_R_equivalents 0.136
_diffrn_reflns_limit_h_max 15
_diffrn_reflns_limit_h_min -15
_diffrn_reflns_limit_k_max 7
_diffrn_reflns_limit_k_min -7
_diffrn_reflns_limit_l_max 15
_diffrn_reflns_limit_l_min -15
_diffrn_reflns_number 8029
_diffrn_reflns_reduction_process 8029
_diffrn_reflns_theta_full 28.28
_diffrn_reflns_theta_max 28.28
_diffrn_reflns_theta_min 2.1
_exptl_absorpt_coefficient_mu 0.12
_exptl_absorpt_correction_type none
_exptl_absorpt_process_details none
_exptl_crystal_colour colourless
_exptl_crystal_density_diffrn 1.521
_exptl_crystal_density_meas ?
_exptl_crystal_density_method .
_exptl_crystal_description needle
_exptl_crystal_F_000 316
_exptl_crystal_size_max 0.50
_exptl_crystal_size_mid 0.10
_exptl_crystal_size_min 0.05
_refine_diff_density_max 0.43(10)
_refine_diff_density_min -0.35(10)
_refine_ls_extinction_coef 120(16)
_refine_ls_extinction_method
;
B-C type 1 Lorentzian isotropic
Becker and Coppens (1974)
;
_refine_ls_goodness_of_fit_ref 0.989
_refine_ls_hydrogen_treatment constr
_refine_ls_matrix_type full
_refine_ls_number_constraints 0
_refine_ls_number_parameters 190
_refine_ls_number_reflns 1692
_refine_ls_number_restraints 0
_refine_ls_R_factor_gt 0.058
_refine_ls_shift/su_max <0.001
_refine_ls_shift/su_mean <0.001
_refine_ls_structure_factor_coef F
_refine_ls_weighting_details
;
w= 1/{[\s~cs~(F^2^+B)+(1+A)F^2^]^1/2^- |F|}^2^
where A = 0.03, B = 1.0
;
_refine_ls_weighting_scheme calc
_refine_ls_wR_factor_ref 0.052
_reflns_number_gt 1692
_reflns_number_total 1781
_reflns_threshold_expression I>0.01
_cod_data_source_file wk6016.cif
_cod_data_source_block I
_cod_depositor_comments
;
The following automatic conversions were performed:

'_atom_site_thermal_displace_type' tag value 'Uij' was replaced with
'Uani' value 21 time.

Automatic conversion script
Id: cif_fix_values 1646 2011-03-28 12:23:43Z adriana 
;
_cod_original_sg_symbol_H-M 'P 21'
_cod_database_code 2203508
_cod_database_fobs_code 2203508

loop_
_symmetry_equiv_pos_as_xyz
+x,+y,+z
-x,1/2+y,-z

loop_
_atom_site_aniso_label
_atom_site_aniso_U_11
_atom_site_aniso_U_22
_atom_site_aniso_U_33
_atom_site_aniso_U_12
_atom_site_aniso_U_13
_atom_site_aniso_U_23
O1 0.0200(10) 0.0070(10) 0.0230(10) 0.0000(10) 0.0110(10) 0.0010(10)
O2 0.0200(10) 0.0080(10) 0.0300(10) -0.0020(10) 0.0150(10) -0.0030(10)
O3 0.0310(10) 0.0080(10) 0.0230(10) 0.0000(10) 0.0180(10) 0.0020(10)
O4 0.0230(10) 0.0080(10) 0.0270(10) 0.0000(10) 0.0190(10) -0.0010(10)
O5 0.0210(10) 0.0090(10) 0.0210(10) 0.0020(10) 0.0120(10) 0.0010(10)
O6 0.051(2) 0.066(2) 0.033(2) -0.038(2) 0.019(2) 0.002(2)
O7 0.037(2) 0.029(2) 0.043(2) -0.0050(10) 0.0180(10) -0.0180(10)
N1 0.023(2) 0.022(2) 0.025(2) -0.0050(10) 0.0100(10) 0.0030(10)
C1 0.018(2) 0.0110(10) 0.021(2) 0.0000(10) 0.0110(10) -0.0020(10)
C2 0.019(2) 0.008(2) 0.023(2) -0.0020(10) 0.0140(10) -0.0030(10)
C3 0.0180(10) 0.0070(10) 0.020(2) 0.0010(10) 0.0110(10) 0.0010(10)
C4 0.018(2) 0.0070(10) 0.020(2) 0.0000(10) 0.0110(10) -0.0030(10)
C5 0.021(2) 0.0050(10) 0.022(2) -0.0020(10) 0.0130(10) -0.0010(10)
C6 0.021(2) 0.015(2) 0.017(2) 0.0010(10) 0.0090(10) 0.0020(10)
C7 0.0150(10) 0.013(2) 0.018(2) -0.0030(10) 0.0080(10) -0.0020(10)
C8 0.023(2) 0.0130(10) 0.021(2) -0.0030(10) 0.011(2) 0.0000(10)
C9 0.025(2) 0.015(2) 0.030(2) 0.0010(10) 0.015(2) -0.001(2)
C10 0.023(2) 0.025(2) 0.031(2) -0.001(2) 0.017(2) -0.004(2)
C11 0.027(2) 0.029(2) 0.022(2) -0.004(2) 0.014(2) -0.002(2)
C12 0.022(2) 0.019(2) 0.016(2) -0.0030(10) 0.0070(10) -0.0010(10)
C13 0.023(2) 0.0110(10) 0.020(2) -0.0020(10) 0.012(2) -0.0030(10)

loop_
_atom_site_label
_atom_site_fract_x
_atom_site_fract_y
_atom_site_fract_z
_atom_site_U_iso_or_equiv
_atom_site_thermal_displace_type
_atom_site_type_symbol
O1 0.1130(2) 0.1376(5) 0.2904(2) 0.016(2) Uani O
O2 -0.0195(2) -0.4377(6) 0.3323(2) 0.018(2) Uani O
O3 0.1869(2) -0.3386(6) 0.5919(2) 0.019(2) Uani O
O4 0.1820(2) 0.1609(5) 0.5607(2) 0.016(2) Uani O
O5 0.1239(2) -0.2437 0.2091(2) 0.0160(10) Uani O
O6 0.5014(3) 0.3145(8) 0.6003(3) 0.050(2) Uani O
O7 0.4557(3) 0.3133(7) 0.7591(3) 0.036(2) Uani O
N1 0.4553(3) 0.2200(7) 0.6647(3) 0.024(2) Uani N
C1 0.0536(3) -0.0945(7) 0.2523(3) 0.016(2) Uani C
C2 0.0494(3) -0.2150(7) 0.3669(3) 0.015(2) Uani C
C3 0.1882(3) -0.2410(7) 0.4805(3) 0.015(2) Uani C
C4 0.2519(3) 0.0097(7) 0.5151(3) 0.014(2) Uani C
C5 0.2446(3) 0.1229(7) 0.3931(3) 0.015(2) Uani C
C6 0.1191(3) -0.1658(8) 0.0900(3) 0.017(2) Uani C
C7 0.2061(3) -0.3201(7) 0.0568(3) 0.015(2) Uani C
C8 0.2602(4) -0.5344(7) 0.1229(4) 0.019(2) Uani C
C9 0.3371(3) -0.6767(8) 0.0878(4) 0.023(2) Uani C
C10 0.3599(4) -0.6101(8) -0.0155(4) 0.025(2) Uani C
C11 0.3067(4) -0.3985(8) -0.0808(4) 0.025(2) Uani C
C12 0.2307(3) -0.2534(8) -0.0449(3) 0.020(2) Uani C
C13 0.3926(4) -0.0224(7) 0.6222(3) 0.017(2) Uani C
HO2 0.0312 -0.5379 0.3209 0.020 Uiso H
HO3 0.1877 -0.4911 0.5801 0.020 Uiso H
HO4 0.1562 0.0739 0.6056 0.020 Uiso H
H1 -0.0337 -0.0758 0.1841 0.019 Uiso H
H2 0.0022 -0.1105 0.3951 0.018 Uiso H
H3 0.2387 -0.3424 0.4549 0.017 Uiso H
H5a 0.2803 0.2813 0.4134 0.018 Uiso H
H5b 0.2950 0.0281 0.3644 0.018 Uiso H
H6a 0.1479 -0.0029 0.0988 0.021 Uiso H
H6b 0.0313 -0.1770 0.0221 0.021 Uiso H
H8 0.2442 -0.5829 0.1928 0.022 Uiso H
H9 0.3746 -0.8213 0.1344 0.027 Uiso H
H10 0.4115 -0.7096 -0.0406 0.030 Uiso H
H11 0.3222 -0.3512 -0.1512 0.030 Uiso H
H12 0.1953 -0.1069 -0.0903 0.024 Uiso H
H13a 0.3923 -0.1036 0.6942 0.020 Uiso H
H13b 0.4408 -0.1150 0.5900 0.020 Uiso H

loop_
_geom_angle_atom_site_label_1
_geom_angle_atom_site_label_2
_geom_angle_atom_site_label_3
_geom_angle
_geom_angle_publ_flag
C6 O5 C1 113.6(3) no
C5 O1 C1 112.1(2) no
O6 N1 O7 123.6(3) no
C13 N1 O7 118.6(3) no
C13 N1 O6 117.7(3) no
O1 C1 O5 111.7(2) no
C2 C1 O5 108.4(3) no
C2 C1 O1 109.4(3) no
C1 C2 O2 112.2(3) no
C3 C2 O2 112.5(3) no
C3 C2 C1 110.6(3) no
C2 C3 O3 112.0(3) no
C4 C3 O3 108.4(3) no
C4 C3 C2 108.6(3) no
C5 C4 O4 108.0(3) no
C13 C4 O4 109.6(3) no
C3 C4 O4 110.3(3) no
C13 C4 C5 112.7(3) no
C3 C4 C5 108.6(3) no
C3 C4 C13 107.7(3) no
C4 C5 O1 112.3(2) no
C7 C6 O5 110.4(3) no
C8 C7 C12 118.7(3) no
C6 C7 C12 119.6(3) no
C6 C7 C8 121.7(3) no
C7 C8 C9 120.5(3) no
C10 C9 C8 120.5(3) no
C9 C10 C11 119.1(3) no
C12 C11 C10 120.6(3) no
C7 C12 C11 120.6(3) no
C4 C13 N1 109.1(3) no
C2 O2 HO2 106.0 no
C3 O3 HO3 103.2 no
C4 O4 HO4 108.1 no
O5 C1 H1 109.1 no
O1 C1 H1 109.1 no
C2 C1 H1 109.1 no
O2 C2 H2 107.1 no
C1 C2 H2 107.1 no
C3 C2 H2 107.1 no
O3 C3 H3 109.3 no
C2 C3 H3 109.3 no
C4 C3 H3 109.3 no
H5b C5 H5a 109.5 no
O1 C5 H5a 108.8 no
C4 C5 H5a 108.8 no
O1 C5 H5b 108.8 no
C4 C5 H5b 108.8 no
H6b C6 H6a 109.5 no
O5 C6 H6a 109.2 no
C7 C6 H6a 109.2 no
O5 C6 H6b 109.2 no
C7 C6 H6b 109.2 no
C9 C8 H8 119.8 no
C7 C8 H8 119.8 no
C8 C9 H9 119.8 no
C10 C9 H9 119.8 no
C11 C10 H10 120.4 no
C9 C10 H10 120.4 no
C10 C11 H11 119.7 no
C12 C11 H11 119.7 no
C11 C12 H12 119.7 no
C7 C12 H12 119.7 no
H13b C13 H13a 109.5 no
N1 C13 H13a 109.5 no
C4 C13 H13a 109.5 no
N1 C13 H13b 109.5 no
C4 C13 H13b 109.5 no

loop_
_geom_bond_atom_site_label_1
_geom_bond_atom_site_label_2
_geom_bond_distance
_geom_bond_publ_flag
O5 C1 1.401(4) no
O5 C6 1.425(4) no
O2 C2 1.419(4) no
O3 C3 1.407(4) no
O4 C4 1.422(4) no
O1 C1 1.426(4) no
O1 C5 1.426(4) no
O6 N1 1.217(4) no
O7 N1 1.210(4) no
N1 C13 1.495(4) no
C1 C2 1.508(5) no
C2 C3 1.531(5) no
C3 C4 1.534(4) no
C4 C5 1.514(4) no
C4 C13 1.523(5) no
C6 C7 1.496(4) no
C7 C12 1.385(5) no
C7 C8 1.392(5) no
C8 C9 1.380(5) no
C9 C10 1.391(5) no
C10 C11 1.374(6) no
C11 C12 1.386(5) no
O2 HO2 0.859 no
O3 HO3 0.856 no
O4 HO4 0.858 no
C1 H1 0.950 no
C2 H2 0.950 no
C3 H3 0.950 no
C5 H5a 0.950 no
C5 H5b 0.950 no
C6 H6a 0.950 no
C6 H6b 0.950 no
C8 H8 0.950 no
C9 H9 0.950 no
C10 H10 0.950 no
C11 H11 0.950 no
C12 H12 0.950 no
C13 H13a 0.950 no
C13 H13b 0.950 no
